data_4129387
loop_
_publ_author_name
'Pei, Xiao-Li'
'Yang, Yang'
'Lei, Zhen'
'Chang, Shan-Shan'
'Guan, Zong-Jie'
'Wan, Xian-Kai'
'Wen, Ting-Bin'
'Wang, Quan-Ming'

_publ_section_title
;
 Highly Active Gold(I)-Silver(I) Oxo Cluster Activating sp&#x00B3; C-H
 Bonds of Methyl Ketones under Mild Conditions.
;
_journal_issue 16
_journal_name_full 'Journal of the American Chemical Society'
_journal_page_first 5520
_journal_page_last 5525
_journal_paper_doi 10.1021/jacs.5b01713
_journal_volume 137
_journal_year 2015
_chemical_formula_sum 'C84 H80 Ag4 Au4 B5 F20 N13 Na0 O4 P4'
_chemical_formula_weight 3112.89
_space_group_IT_number 2
_space_group_name_Hall '-P 1'
_space_group_name_H-M_alt 'P -1'
_symmetry_cell_setting triclinic
_symmetry_space_group_name_H-M 'P -1'
_atom_sites_solution_hydrogens geom
_atom_sites_solution_primary direct
_atom_sites_solution_secondary difmap
_audit_creation_method SHELXL-97
_cell_angle_alpha 101.403(2)
_cell_angle_beta 93.404(2)
_cell_angle_gamma 115.575(2)
_cell_formula_units_Z 2
_cell_length_a 16.1973(5)
_cell_length_b 16.6308(4)
_cell_length_c 20.6296(7)
_cell_measurement_reflns_used 17488
_cell_measurement_temperature 100.0
_cell_measurement_theta_max 29.3663
_cell_measurement_theta_min 3.3108
_cell_volume 4847.4(3)
_computing_structure_refinement 'SHELXL-97 (Sheldrick, 1997)'
_computing_structure_solution 'SHELXS-97 (Sheldrick, 1990)'
_diffrn_ambient_temperature 100.0
_diffrn_measured_fraction_theta_full 0.685
_diffrn_measured_fraction_theta_max 0.826
_diffrn_measurement_device_type 'Xcalibur, Atlas, Gemini'
_diffrn_radiation_monochromator mirror
_diffrn_radiation_source 'Mova (Mo) X-ray Source'
_diffrn_radiation_type MoK\a
_diffrn_radiation_wavelength 0.71073
_diffrn_reflns_av_R_equivalents 0.0373
_diffrn_reflns_av_sigmaI/netI 0.0691
_diffrn_reflns_limit_h_max 21
_diffrn_reflns_limit_h_min -20
_diffrn_reflns_limit_k_max 16
_diffrn_reflns_limit_k_min -22
_diffrn_reflns_limit_l_max 24
_diffrn_reflns_limit_l_min -27
_diffrn_reflns_number 38988
_diffrn_reflns_theta_full 5.00
_diffrn_reflns_theta_max 29.43
_diffrn_reflns_theta_min 3.32
_exptl_absorpt_coefficient_mu 6.979
_exptl_absorpt_correction_T_max 0.3220
_exptl_absorpt_correction_T_min 0.2136
_exptl_absorpt_correction_type multi-scan
_exptl_absorpt_process_details
;
CrysAlisPro, Oxford Diffraction Ltd.,
Version 1.171.34.44 (release 25-10-2010 CrysAlis171 .NET)
(compiled Oct 25 2010,18:11:34)
Empirical absorption correction using spherical harmonics,
 implemented in SCALE3 ABSPACK scaling algorithm.
;
_exptl_crystal_colour red
_exptl_crystal_density_diffrn 2.133
_exptl_crystal_density_method 'not measured'
_exptl_crystal_description block
_exptl_crystal_F_000 2952
_exptl_crystal_size_max 0.32
_exptl_crystal_size_mid 0.25
_exptl_crystal_size_min 0.21
_refine_diff_density_max 2.716
_refine_diff_density_min -1.729
_refine_diff_density_rms 0.242
_refine_ls_extinction_method none
_refine_ls_goodness_of_fit_ref 1.034
_refine_ls_hydrogen_treatment mixed
_refine_ls_matrix_type full
_refine_ls_number_parameters 1193
_refine_ls_number_reflns 22171
_refine_ls_number_restraints 6
_refine_ls_restrained_S_all 1.037
_refine_ls_R_factor_all 0.0765
_refine_ls_R_factor_gt 0.0435
_refine_ls_shift/su_max 0.014
_refine_ls_shift/su_mean 0.000
_refine_ls_structure_factor_coef Fsqd
_refine_ls_weighting_details 'calc w=1/[\s^2^(Fo^2^)+(0.0329P)^2^+43.7859P] where P=(Fo^2^+2Fc^2^)/3'
_refine_ls_weighting_scheme calc
_refine_ls_wR_factor_gt 0.0921
_refine_ls_wR_factor_ref 0.1111
_reflns_number_gt 15998
_reflns_number_total 22171
_reflns_threshold_expression >2sigma(I)
_cod_data_source_file ja5b01713_si_002.cif
_cod_data_source_block 2e
_cod_original_sg_symbol_H-M P-1
_cod_database_code 4129387

loop_
_symmetry_equiv_pos_as_xyz
'x, y, z'
'-x, -y, -z'

loop_
_atom_site_label
_atom_site_type_symbol
_atom_site_fract_x
_atom_site_fract_y
_atom_site_fract_z
_atom_site_U_iso_or_equiv
_atom_site_adp_type
_atom_site_occupancy
_atom_site_symmetry_multiplicity
_atom_site_calc_flag
_atom_site_refinement_flags
Ag2 Ag 0.52201(4) 0.08756(4) 0.27850(3) 0.02118(14) Uani 1 1 d .
Ag1 Ag 0.23857(5) 0.17671(5) 0.26514(4) 0.02706(15) Uani 1 1 d .
Ag4 Ag 0.50521(5) 0.54803(5) 0.31358(3) 0.02740(15) Uani 1 1 d .
Ag3 Ag 0.75079(4) 0.44597(4) 0.34611(3) 0.02319(14) Uani 1 1 d .
Au1 Au 0.39678(2) 0.34704(2) 0.259944(15) 0.01638(7) Uani 1 1 d .
Au3 Au 0.60468(2) 0.27304(2) 0.253256(15) 0.01615(7) Uani 1 1 d .
Au4 Au 0.59289(2) 0.43602(2) 0.264556(15) 0.01624(7) Uani 1 1 d .
Au2 Au 0.41224(2) 0.18147(2) 0.244002(15) 0.01518(7) Uani 1 1 d .
B1 B 0.1065(8) 0.2597(8) 0.3539(5) 0.033(3) Uani 1 1 d .
B2 B 0.0754(8) 0.7168(8) 0.4054(6) 0.036(3) Uani 1 1 d .
B3 B 0.9103(9) 0.3100(8) 0.9844(6) 0.037(3) Uani 1 1 d .
B4 B 0.5057(7) 0.2540(7) 0.0558(5) 0.031(2) Uani 1 1 d .
B5 B 0.511(3) 0.8668(18) 0.3375(12) 0.121(10) Uani 1 1 d .
N5 N 0.8458(5) 0.4124(4) 0.2767(3) 0.0219(15) Uani 1 1 d .
C325 C 0.9215(6) 0.4875(6) 0.2746(5) 0.032(2) Uani 1 1 d .
H32A H 0.9360 0.5421 0.3060 0.038 Uiso 1 1 calc R
C324 C 0.9799(6) 0.4882(6) 0.2277(5) 0.030(2) Uani 1 1 d .
H32B H 1.0330 0.5420 0.2288 0.036 Uiso 1 1 calc R
C323 C 0.9589(6) 0.4092(7) 0.1798(5) 0.032(2) Uani 1 1 d .
H32C H 0.9954 0.4096 0.1466 0.038 Uiso 1 1 calc R
C322 C 0.8818(6) 0.3283(6) 0.1815(4) 0.0248(19) Uani 1 1 d .
H32D H 0.8676 0.2733 0.1508 0.030 Uiso 1 1 calc R
C446 C 0.7474(6) 0.4782(6) 0.1374(4) 0.0245(19) Uani 1 1 d .
H44A H 0.6886 0.4300 0.1342 0.029 Uiso 1 1 calc R
C445 C 0.8040(7) 0.4684(7) 0.0930(5) 0.031(2) Uani 1 1 d .
H44B H 0.7842 0.4139 0.0601 0.037 Uiso 1 1 calc R
C444 C 0.8915(7) 0.5409(7) 0.0979(5) 0.040(3) Uani 1 1 d .
H44C H 0.9300 0.5355 0.0674 0.048 Uiso 1 1 calc R
C443 C 0.9217(7) 0.6211(7) 0.1480(5) 0.037(2) Uani 1 1 d .
H44D H 0.9809 0.6686 0.1514 0.045 Uiso 1 1 calc R
C442 C 0.8654(7) 0.6316(6) 0.1924(5) 0.034(2) Uani 1 1 d .
H44E H 0.8861 0.6860 0.2256 0.041 Uiso 1 1 calc R
C441 C 0.7769(6) 0.5600(6) 0.1877(4) 0.0228(18) Uani 1 1 d .
C421 C 0.7656(6) 0.6480(6) 0.3208(4) 0.0233(18) Uani 1 1 d .
C422 C 0.7879(7) 0.7405(6) 0.3359(5) 0.037(2) Uani 1 1 d .
H42A H 0.7688 0.7655 0.3052 0.045 Uiso 1 1 calc R
C423 C 0.8398(7) 0.7953(6) 0.3983(5) 0.039(2) Uani 1 1 d .
H42B H 0.8547 0.8575 0.4101 0.047 Uiso 1 1 calc R
C424 C 0.8685(7) 0.7579(6) 0.4417(5) 0.036(2) Uani 1 1 d .
H42C H 0.9040 0.7936 0.4833 0.043 Uiso 1 1 calc R
C425 C 0.8436(6) 0.6647(6) 0.4224(5) 0.033(2) Uani 1 1 d .
H42D H 0.8645 0.6395 0.4521 0.040 Uiso 1 1 calc R
C426 C 0.6403(7) 0.6287(6) 0.2067(4) 0.028(2) Uani 1 1 d .
C430 C 0.5240(8) 0.6725(7) 0.2134(6) 0.045(3) Uani 1 1 d .
H43A H 0.4746 0.6740 0.2335 0.053 Uiso 1 1 calc R
C429 C 0.5488(9) 0.7169(9) 0.1620(6) 0.061(4) Uani 1 1 d .
H42E H 0.5165 0.7467 0.1480 0.074 Uiso 1 1 calc R
C427 C 0.6698(8) 0.6709(8) 0.1555(6) 0.047(3) Uani 1 1 d .
H42F H 0.7202 0.6698 0.1366 0.057 Uiso 1 1 calc R
C121 C 0.2780(6) 0.4761(6) 0.2778(4) 0.0257(19) Uani 1 1 d .
C122 C 0.1934(7) 0.4784(7) 0.2843(5) 0.031(2) Uani 1 1 d .
H12A H 0.1380 0.4318 0.2588 0.038 Uiso 1 1 calc R
C123 C 0.1954(7) 0.5540(7) 0.3311(5) 0.036(2) Uani 1 1 d .
H12B H 0.1408 0.5586 0.3362 0.044 Uiso 1 1 calc R
C124 C 0.2786(7) 0.6209(7) 0.3691(4) 0.032(2) Uani 1 1 d .
H12C H 0.2808 0.6707 0.4004 0.038 Uiso 1 1 calc R
C131 C 0.3274(6) 0.4427(6) 0.1474(4) 0.0252(19) Uani 1 1 d .
C132 C 0.3826(7) 0.4163(7) 0.1073(5) 0.034(2) Uani 1 1 d .
H13A H 0.4034 0.3755 0.1176 0.040 Uiso 1 1 calc R
C133 C 0.4057(7) 0.4517(7) 0.0524(5) 0.039(2) Uani 1 1 d .
H13B H 0.4419 0.4341 0.0253 0.046 Uiso 1 1 calc R
C134 C 0.3757(8) 0.5135(8) 0.0368(5) 0.046(3) Uani 1 1 d .
H13C H 0.3920 0.5366 -0.0005 0.056 Uiso 1 1 calc R
C135 C 0.3222(8) 0.5406(8) 0.0763(5) 0.045(3) Uani 1 1 d .
H13D H 0.3027 0.5823 0.0660 0.053 Uiso 1 1 calc R
C136 C 0.2977(8) 0.5049(7) 0.1318(5) 0.040(3) Uani 1 1 d .
H13E H 0.2612 0.5226 0.1587 0.048 Uiso 1 1 calc R
C111 C 0.1744(6) 0.2943(6) 0.1816(4) 0.0259(19) Uani 1 1 d .
C112 C 0.1130(6) 0.3045(8) 0.1389(5) 0.037(2) Uani 1 1 d .
H11A H 0.1299 0.3597 0.1268 0.045 Uiso 1 1 calc R
C113 C 0.0250(6) 0.2311(8) 0.1141(5) 0.040(3) Uani 1 1 d .
H11B H -0.0172 0.2365 0.0848 0.048 Uiso 1 1 calc R
C114 C 0.0024(7) 0.1524(8) 0.1332(5) 0.039(3) Uani 1 1 d .
H11C H -0.0565 0.1032 0.1184 0.046 Uiso 1 1 calc R
C231 C 0.2380(6) 0.0434(6) 0.1153(4) 0.0208(17) Uani 1 1 d .
C232 C 0.1500(6) -0.0301(6) 0.0861(4) 0.0255(19) Uani 1 1 d .
H23A H 0.1262 -0.0832 0.1018 0.031 Uiso 1 1 calc R
C233 C 0.0999(7) -0.0212(8) 0.0335(5) 0.038(2) Uani 1 1 d .
H23B H 0.0417 -0.0690 0.0139 0.045 Uiso 1 1 calc R
C234 C 0.1349(7) 0.0578(8) 0.0096(5) 0.036(2) Uani 1 1 d .
H23C H 0.1007 0.0623 -0.0262 0.043 Uiso 1 1 calc R
C235 C 0.2206(7) 0.1293(7) 0.0393(4) 0.032(2) Uani 1 1 d .
H23D H 0.2436 0.1826 0.0239 0.038 Uiso 1 1 calc R
C236 C 0.2724(6) 0.1229(6) 0.0913(4) 0.0231(18) Uani 1 1 d .
H23E H 0.3304 0.1714 0.1106 0.028 Uiso 1 1 calc R
C221 C 0.2295(6) -0.0218(6) 0.2351(4) 0.0207(17) Uani 1 1 d .
C222 C 0.2004(7) -0.1139(6) 0.2349(5) 0.033(2) Uani 1 1 d .
H22A H 0.2215 -0.1491 0.2063 0.040 Uiso 1 1 calc R
C223 C 0.1406(8) -0.1526(8) 0.2769(5) 0.046(3) Uani 1 1 d .
H22B H 0.1212 -0.2137 0.2779 0.055 Uiso 1 1 calc R
C224 C 0.1098(8) -0.0979(7) 0.3181(6) 0.046(3) Uani 1 1 d .
H22C H 0.0690 -0.1221 0.3470 0.055 Uiso 1 1 calc R
C225 C 0.1404(7) -0.0069(7) 0.3157(5) 0.040(3) Uani 1 1 d .
H22D H 0.1199 0.0292 0.3438 0.048 Uiso 1 1 calc R
C211 C 0.3591(6) -0.0386(5) 0.1465(4) 0.0191(17) Uani 1 1 d .
C212 C 0.3146(6) -0.1073(6) 0.0879(4) 0.0235(18) Uani 1 1 d .
H21A H 0.2583 -0.1165 0.0658 0.028 Uiso 1 1 calc R
C213 C 0.3561(6) -0.1618(6) 0.0631(4) 0.0248(19) Uani 1 1 d .
H21B H 0.3277 -0.2089 0.0242 0.030 Uiso 1 1 calc R
C214 C 0.4405(6) -0.1451(6) 0.0972(4) 0.028(2) Uani 1 1 d .
H21C H 0.4703 -0.1798 0.0808 0.033 Uiso 1 1 calc R
C215 C 0.4796(6) -0.0767(6) 0.1555(4) 0.0247(19) Uani 1 1 d .
H21D H 0.5355 -0.0672 0.1784 0.030 Uiso 1 1 calc R
C331 C 0.7046(5) 0.1378(5) 0.1700(4) 0.0170(16) Uani 1 1 d .
C332 C 0.7540(6) 0.0871(6) 0.1756(5) 0.029(2) Uani 1 1 d .
H33A H 0.7967 0.1034 0.2139 0.035 Uiso 1 1 calc R
C333 C 0.7382(7) 0.0114(6) 0.1227(5) 0.035(2) Uani 1 1 d .
H33B H 0.7709 -0.0223 0.1259 0.042 Uiso 1 1 calc R
C334 C 0.6752(6) -0.0125(6) 0.0667(5) 0.033(2) Uani 1 1 d .
H33C H 0.6640 -0.0635 0.0325 0.040 Uiso 1 1 calc R
C335 C 0.6286(6) 0.0378(6) 0.0603(4) 0.031(2) Uani 1 1 d .
H33D H 0.5875 0.0221 0.0212 0.038 Uiso 1 1 calc R
C336 C 0.6424(6) 0.1128(6) 0.1124(4) 0.0254(19) Uani 1 1 d .
H33E H 0.6094 0.1459 0.1081 0.030 Uiso 1 1 calc R
C311 C 0.7476(6) 0.2058(6) 0.3133(4) 0.0236(18) Uani 1 1 d .
C312 C 0.8360(6) 0.2359(6) 0.3466(4) 0.0229(18) Uani 1 1 d .
H31A H 0.8878 0.2707 0.3293 0.027 Uiso 1 1 calc R
C313 C 0.8457(7) 0.2130(7) 0.4062(5) 0.039(2) Uani 1 1 d .
H31B H 0.9045 0.2305 0.4288 0.047 Uiso 1 1 calc R
C315 C 0.6811(7) 0.1348(8) 0.3953(5) 0.042(3) Uani 1 1 d .
H31C H 0.6288 0.0992 0.4118 0.050 Uiso 1 1 calc R
C510 C 0.8778(7) 0.4971(7) 0.5031(5) 0.034(2) Uani 1 1 d .
C511 C 0.9542(7) 0.5480(7) 0.5617(5) 0.039(2) Uani 1 1 d .
C321 C 0.8262(5) 0.3315(5) 0.2304(4) 0.0160(16) Uani 1 1 d .
C512 C 0.6065(7) 0.5531(7) 0.4625(5) 0.036(2) Uani 1 1 d .
C513 C 0.6567(7) 0.5417(7) 0.5208(5) 0.038(2) Uani 1 1 d .
C125 C 0.3579(7) 0.6125(7) 0.3598(5) 0.033(2) Uani 1 1 d .
H12D H 0.4137 0.6580 0.3856 0.040 Uiso 1 1 calc R
C115 C 0.0668(6) 0.1456(7) 0.1748(5) 0.034(2) Uani 1 1 d .
H11D H 0.0509 0.0902 0.1865 0.041 Uiso 1 1 calc R
C501 C 0.5297(6) 0.3285(5) 0.3695(4) 0.0199(17) Uani 1 1 d .
C502 C 0.4627(6) 0.2841(5) 0.4128(4) 0.0192(17) Uani 1 1 d .
C503 C 0.3694(6) 0.2674(6) 0.4036(4) 0.0260(19) Uani 1 1 d .
H50A H 0.3485 0.2873 0.3700 0.031 Uiso 1 1 calc R
C504 C 0.3073(6) 0.2222(6) 0.4432(5) 0.031(2) Uani 1 1 d .
H50B H 0.2464 0.2134 0.4368 0.037 Uiso 1 1 calc R
C505 C 0.3372(7) 0.1900(7) 0.4927(5) 0.039(2) Uani 1 1 d .
H50C H 0.2954 0.1570 0.5179 0.047 Uiso 1 1 calc R
C507 C 0.4928(6) 0.2545(6) 0.4662(4) 0.028(2) Uani 1 1 d .
C500 C 0.5043(5) 0.3172(5) 0.2969(4) 0.0167(16) Uani 1 1 d .
C314 C 0.7681(7) 0.1643(9) 0.4321(6) 0.051(3) Uani 1 1 d .
H31D H 0.7738 0.1514 0.4735 0.062 Uiso 1 1 calc R
C506 C 0.4291(7) 0.2071(7) 0.5045(5) 0.037(2) Uani 1 1 d .
H50D H 0.4487 0.1868 0.5385 0.045 Uiso 1 1 calc R
C509 C 0.3369(12) -0.0474(12) 0.4394(7) 0.099(6) Uani 1 1 d .
C508 C 0.3864(8) 0.0054(9) 0.3919(6) 0.059(4) Uani 1 1 d .
C428 C 0.6219(10) 0.7157(9) 0.1325(7) 0.065(4) Uani 1 1 d .
H42G H 0.6397 0.7441 0.0976 0.078 Uiso 1 1 calc R
C515 C 0.8605(9) 0.4339(9) 0.8587(7) 0.067(4) Uiso 1 1 d D
C518 C 0.1728(15) 0.3067(15) 0.9723(10) 0.118(7) Uiso 1 1 d .
C516 C 0.066(4) -0.009(4) 0.482(4) 0.45(4) Uiso 1 1 d D
C517 C 0.019(4) 0.035(4) 0.451(3) 0.40(3) Uiso 1 1 d D
F14 F 0.0944(5) 0.2831(5) 0.4202(3) 0.0597(19) Uani 1 1 d .
F11 F 0.0503(4) 0.2773(4) 0.3123(3) 0.0458(15) Uani 1 1 d .
F13 F 0.0858(4) 0.1662(4) 0.3362(3) 0.0496(16) Uani 1 1 d .
F12 F 0.1995(4) 0.3109(4) 0.3485(3) 0.0406(14) Uani 1 1 d .
F21 F 0.0383(5) 0.6438(4) 0.4347(3) 0.0619(19) Uani 1 1 d .
F22 F 0.0813(4) 0.7958(4) 0.4479(3) 0.0457(15) Uani 1 1 d .
F23 F 0.0161(4) 0.6996(4) 0.3457(3) 0.0495(16) Uani 1 1 d .
F24 F 0.1623(5) 0.7334(5) 0.3927(4) 0.067(2) Uani 1 1 d .
F33 F 0.8747(7) 0.3636(6) 0.9648(4) 0.093(3) Uani 1 1 d .
F32 F 0.8538(4) 0.2566(4) 1.0232(3) 0.0466(15) Uani 1 1 d .
F41 F 0.4399(4) 0.2521(4) 0.0085(3) 0.0446(15) Uani 1 1 d .
F42 F 0.5035(4) 0.3046(4) 0.1185(3) 0.0371(13) Uani 1 1 d .
F44 F 0.5921(4) 0.2944(4) 0.0389(4) 0.065(2) Uani 1 1 d .
F43 F 0.4821(4) 0.1644(4) 0.0597(3) 0.0455(15) Uani 1 1 d .
F31 F 0.9169(4) 0.2521(4) 0.9280(3) 0.0473(15) Uani 1 1 d .
F34 F 0.9984(6) 0.3657(6) 1.0217(4) 0.096(3) Uani 1 1 d .
F52 F 0.4193(14) 0.8139(12) 0.3148(12) 0.278(13) Uani 1 1 d .
F54 F 0.5609(16) 0.8207(10) 0.3416(5) 0.226(10) Uani 1 1 d .
F53 F 0.5261(11) 0.9254(7) 0.4055(5) 0.155(6) Uani 1 1 d .
F51 F 0.5510(7) 0.9323(5) 0.3014(4) 0.100(3) Uani 1 1 d .
N10 N 0.8215(6) 0.4601(6) 0.4568(4) 0.038(2) Uani 1 1 d .
N6 N 0.7915(5) 0.6083(5) 0.3639(3) 0.0214(15) Uani 1 1 d .
N7 N 0.5666(5) 0.6280(5) 0.2356(4) 0.0328(18) Uani 1 1 d .
N8 N 0.3597(5) 0.5424(5) 0.3158(4) 0.0258(16) Uani 1 1 d .
N1 N 0.1529(5) 0.2158(5) 0.1998(3) 0.0260(16) Uani 1 1 d .
N2 N 0.1988(5) 0.0314(5) 0.2743(4) 0.0277(17) Uani 1 1 d .
N3 N 0.4406(5) -0.0224(5) 0.1813(3) 0.0211(15) Uani 1 1 d .
N4 N 0.6697(5) 0.1554(5) 0.3376(3) 0.0246(16) Uani 1 1 d .
N9 N 0.4262(6) 0.0471(6) 0.3569(4) 0.045(2) Uani 1 1 d .
N11 N 0.5676(5) 0.5603(6) 0.4180(4) 0.0338(19) Uani 1 1 d .
O1 O 0.6136(4) 0.3712(4) 0.3971(3) 0.0221(12) Uani 1 1 d .
O2 O 0.5824(4) 0.2705(5) 0.4806(3) 0.0344(15) Uani 1 1 d .
C514 C 0.8120(9) 0.3468(8) 0.8194(6) 0.056(3) Uiso 1 1 d D
O4 O 0.0971(8) 0.0847(8) 0.8503(6) 0.103(4) Uiso 1 1 d .
O3 O 0.0837(10) 0.2265(10) 0.9429(7) 0.121(4) Uiso 1 1 d .
N12 N 0.1181(15) -0.0238(14) 0.5103(11) 0.150(7) Uiso 1 1 d D
C519 C 0.073(2) 0.105(2) 0.7971(16) 0.191(12) Uiso 1 1 d .
N13 N 0.7347(15) 0.2929(16) 0.7876(13) 0.241(13) Uiso 1 1 d D
P3 P 0.72092(14) 0.23407(13) 0.23638(10) 0.0153(4) Uani 1 1 d .
P2 P 0.31025(14) 0.03770(14) 0.18291(10) 0.0181(4) Uani 1 1 d .
P1 P 0.29150(15) 0.38858(15) 0.21658(11) 0.0207(5) Uani 1 1 d .
P4 P 0.69548(16) 0.56832(15) 0.24184(11) 0.0226(5) Uani 1 1 d .

loop_
_atom_site_aniso_label
_atom_site_aniso_U_11
_atom_site_aniso_U_22
_atom_site_aniso_U_33
_atom_site_aniso_U_23
_atom_site_aniso_U_13
_atom_site_aniso_U_12
Ag2 0.0192(3) 0.0201(3) 0.0223(3) 0.0047(2) -0.0007(2) 0.0078(3)
Ag1 0.0216(3) 0.0236(3) 0.0394(4) 0.0069(3) 0.0095(3) 0.0131(3)
Ag4 0.0252(4) 0.0255(3) 0.0327(4) -0.0007(3) 0.0010(3) 0.0163(3)
Ag3 0.0201(3) 0.0198(3) 0.0271(4) -0.0015(2) -0.0022(3) 0.0107(3)
Au1 0.01544(15) 0.01733(15) 0.01847(16) 0.00208(11) 0.00048(12) 0.01059(13)
Au3 0.01425(15) 0.01462(14) 0.02083(17) 0.00172(11) 0.00187(12) 0.00891(13)
Au4 0.01584(16) 0.01533(14) 0.01883(16) 0.00273(11) 0.00135(12) 0.00904(13)
Au2 0.01371(15) 0.01406(14) 0.01685(16) 0.00029(11) 0.00018(11) 0.00726(13)
B1 0.038(7) 0.043(6) 0.025(6) 0.001(5) 0.001(5) 0.028(6)
B2 0.041(7) 0.028(6) 0.034(7) 0.006(5) 0.005(5) 0.013(5)
B3 0.040(7) 0.033(6) 0.032(6) 0.014(5) 0.012(5) 0.008(6)
B4 0.027(6) 0.030(6) 0.032(6) -0.007(4) 0.000(4) 0.017(5)
B5 0.23(3) 0.096(17) 0.075(15) 0.060(14) 0.063(18) 0.09(2)
N5 0.021(4) 0.017(3) 0.026(4) 0.002(3) -0.005(3) 0.008(3)
C325 0.011(4) 0.019(4) 0.053(6) 0.006(4) -0.007(4) -0.002(4)
C324 0.010(4) 0.027(5) 0.050(6) 0.018(4) 0.003(4) 0.003(4)
C323 0.019(5) 0.042(6) 0.037(6) 0.019(5) 0.011(4) 0.012(5)
C322 0.025(5) 0.022(4) 0.031(5) 0.008(4) 0.005(4) 0.012(4)
C446 0.029(5) 0.022(4) 0.024(5) 0.002(3) 0.000(4) 0.015(4)
C445 0.036(6) 0.036(5) 0.027(5) 0.009(4) 0.003(4) 0.021(5)
C444 0.045(7) 0.049(6) 0.040(6) 0.017(5) 0.019(5) 0.030(6)
C443 0.028(5) 0.033(5) 0.055(7) 0.022(5) 0.023(5) 0.011(5)
C442 0.035(6) 0.021(5) 0.047(6) 0.010(4) 0.014(5) 0.011(4)
C441 0.030(5) 0.027(4) 0.021(5) 0.009(3) 0.005(4) 0.020(4)
C421 0.020(4) 0.022(4) 0.030(5) 0.006(4) 0.009(4) 0.011(4)
C422 0.041(6) 0.024(5) 0.050(7) 0.013(4) 0.006(5) 0.016(5)
C423 0.035(6) 0.013(4) 0.061(7) 0.002(4) 0.003(5) 0.008(4)
C424 0.037(6) 0.024(5) 0.036(6) -0.006(4) 0.002(4) 0.010(5)
C425 0.023(5) 0.030(5) 0.036(6) -0.002(4) -0.006(4) 0.008(4)
C426 0.040(6) 0.027(5) 0.029(5) 0.014(4) 0.010(4) 0.021(5)
C430 0.044(6) 0.049(7) 0.056(7) 0.016(5) 0.002(5) 0.034(6)
C429 0.075(9) 0.078(9) 0.071(9) 0.043(7) 0.012(7) 0.060(8)
C427 0.052(7) 0.054(7) 0.052(7) 0.023(6) 0.010(6) 0.034(6)
C121 0.038(5) 0.034(5) 0.021(5) 0.012(4) 0.005(4) 0.029(5)
C122 0.034(5) 0.037(5) 0.033(5) 0.000(4) 0.001(4) 0.030(5)
C123 0.041(6) 0.060(7) 0.024(5) 0.004(5) 0.010(4) 0.038(6)
C124 0.037(6) 0.045(6) 0.023(5) 0.002(4) 0.003(4) 0.029(5)
C131 0.029(5) 0.028(5) 0.022(5) 0.006(4) 0.004(4) 0.017(4)
C132 0.035(6) 0.038(5) 0.039(6) 0.017(4) 0.012(4) 0.023(5)
C133 0.045(6) 0.047(6) 0.036(6) 0.017(5) 0.023(5) 0.027(6)
C134 0.063(8) 0.047(7) 0.039(6) 0.024(5) 0.020(6) 0.027(6)
C135 0.065(8) 0.053(7) 0.031(6) 0.020(5) 0.007(5) 0.037(6)
C136 0.055(7) 0.053(7) 0.027(5) 0.012(5) 0.010(5) 0.035(6)
C111 0.020(4) 0.040(5) 0.021(5) 0.001(4) 0.005(3) 0.019(4)
C112 0.023(5) 0.062(7) 0.031(6) 0.007(5) 0.003(4) 0.025(5)
C113 0.021(5) 0.078(8) 0.022(5) 0.002(5) -0.002(4) 0.028(6)
C114 0.023(5) 0.053(7) 0.026(5) -0.009(5) -0.001(4) 0.014(5)
C231 0.019(4) 0.024(4) 0.018(4) 0.004(3) 0.007(3) 0.008(4)
C232 0.024(5) 0.030(5) 0.017(4) -0.004(3) 0.002(3) 0.012(4)
C233 0.026(5) 0.055(7) 0.029(5) -0.003(5) -0.001(4) 0.023(5)
C234 0.027(5) 0.064(7) 0.027(5) 0.006(5) 0.003(4) 0.031(5)
C235 0.040(6) 0.046(6) 0.023(5) 0.012(4) 0.007(4) 0.031(5)
C236 0.021(4) 0.025(4) 0.022(5) 0.003(3) 0.004(3) 0.011(4)
C221 0.023(4) 0.027(4) 0.017(4) 0.005(3) 0.009(3) 0.014(4)
C222 0.041(6) 0.016(4) 0.042(6) 0.008(4) 0.016(5) 0.010(4)
C223 0.061(8) 0.038(6) 0.049(7) 0.019(5) 0.033(6) 0.026(6)
C224 0.040(6) 0.033(6) 0.054(7) 0.016(5) 0.019(5) 0.004(5)
C225 0.040(6) 0.032(5) 0.048(7) 0.009(5) 0.023(5) 0.015(5)
C211 0.020(4) 0.017(4) 0.022(4) 0.005(3) 0.007(3) 0.009(4)
C212 0.019(4) 0.020(4) 0.025(5) -0.001(3) -0.004(3) 0.007(4)
C213 0.029(5) 0.023(4) 0.020(5) 0.002(3) 0.000(4) 0.011(4)
C214 0.036(5) 0.026(5) 0.025(5) 0.005(4) 0.007(4) 0.018(4)
C215 0.023(5) 0.030(5) 0.029(5) 0.014(4) 0.005(4) 0.016(4)
C331 0.018(4) 0.015(4) 0.020(4) 0.003(3) 0.006(3) 0.010(3)
C332 0.026(5) 0.027(5) 0.035(5) 0.004(4) 0.010(4) 0.013(4)
C333 0.028(5) 0.026(5) 0.048(6) -0.002(4) 0.011(5) 0.013(4)
C334 0.028(5) 0.027(5) 0.030(5) -0.007(4) 0.017(4) 0.003(4)
C335 0.029(5) 0.034(5) 0.017(5) -0.004(4) 0.001(4) 0.007(4)
C336 0.026(5) 0.029(5) 0.019(5) 0.005(4) 0.004(4) 0.012(4)
C311 0.029(5) 0.021(4) 0.025(5) 0.006(3) 0.006(4) 0.014(4)
C312 0.019(4) 0.026(4) 0.021(5) 0.007(3) 0.000(3) 0.008(4)
C313 0.024(5) 0.044(6) 0.043(6) 0.018(5) -0.004(4) 0.007(5)
C315 0.030(6) 0.052(7) 0.032(6) 0.017(5) -0.003(4) 0.007(5)
C510 0.040(6) 0.029(5) 0.040(6) 0.008(4) 0.009(5) 0.021(5)
C511 0.036(6) 0.043(6) 0.030(6) -0.008(4) -0.007(4) 0.020(5)
C321 0.008(4) 0.022(4) 0.020(4) -0.001(3) 0.002(3) 0.011(3)
C512 0.032(5) 0.035(5) 0.034(6) -0.011(4) 0.005(4) 0.017(5)
C513 0.037(6) 0.049(6) 0.028(5) -0.002(4) -0.007(4) 0.025(5)
C125 0.034(5) 0.038(5) 0.029(5) -0.002(4) -0.003(4) 0.023(5)
C115 0.025(5) 0.034(5) 0.033(6) -0.004(4) 0.002(4) 0.009(4)
C501 0.021(4) 0.015(4) 0.026(5) -0.005(3) 0.003(3) 0.015(4)
C502 0.024(4) 0.017(4) 0.015(4) 0.003(3) 0.007(3) 0.008(4)
C503 0.021(5) 0.028(5) 0.023(5) -0.003(4) -0.003(4) 0.011(4)
C504 0.017(5) 0.033(5) 0.041(6) 0.007(4) 0.011(4) 0.009(4)
C505 0.040(6) 0.041(6) 0.040(6) 0.021(5) 0.018(5) 0.014(5)
C507 0.027(5) 0.028(5) 0.029(5) 0.008(4) 0.003(4) 0.014(4)
C500 0.022(4) 0.007(3) 0.021(4) -0.003(3) 0.007(3) 0.009(3)
C314 0.033(6) 0.073(8) 0.040(7) 0.034(6) -0.005(5) 0.009(6)
C506 0.050(7) 0.041(6) 0.030(6) 0.020(4) 0.012(5) 0.024(5)
C509 0.100(13) 0.102(13) 0.053(9) 0.043(9) 0.021(9) -0.005(10)
C508 0.048(7) 0.061(8) 0.031(6) 0.013(6) 0.003(5) -0.009(6)
C428 0.091(11) 0.066(9) 0.067(9) 0.041(7) 0.018(8) 0.050(9)
F14 0.080(5) 0.086(5) 0.033(4) 0.007(3) 0.019(3) 0.057(5)
F11 0.042(3) 0.072(4) 0.032(3) 0.003(3) -0.002(3) 0.039(3)
F13 0.056(4) 0.049(4) 0.048(4) 0.010(3) 0.018(3) 0.027(3)
F12 0.030(3) 0.058(4) 0.030(3) 0.001(3) -0.003(2) 0.022(3)
F21 0.074(5) 0.044(4) 0.057(4) 0.026(3) 0.000(4) 0.012(4)
F22 0.051(4) 0.048(4) 0.039(3) -0.006(3) -0.010(3) 0.033(3)
F23 0.059(4) 0.032(3) 0.031(3) 0.007(3) -0.002(3) -0.002(3)
F24 0.060(5) 0.065(5) 0.105(6) 0.031(4) 0.041(4) 0.047(4)
F33 0.174(9) 0.089(6) 0.082(6) 0.049(5) 0.066(6) 0.100(7)
F32 0.040(3) 0.060(4) 0.028(3) 0.015(3) 0.007(3) 0.010(3)
F41 0.060(4) 0.044(3) 0.025(3) 0.007(3) -0.009(3) 0.022(3)
F42 0.040(3) 0.042(3) 0.026(3) -0.007(2) -0.003(2) 0.023(3)
F44 0.033(4) 0.049(4) 0.079(5) -0.023(3) 0.024(3) 0.003(3)
F43 0.041(3) 0.030(3) 0.064(4) 0.003(3) -0.005(3) 0.021(3)
F31 0.056(4) 0.041(3) 0.043(4) 0.005(3) 0.021(3) 0.020(3)
F34 0.070(5) 0.093(6) 0.045(5) 0.013(4) 0.010(4) -0.034(5)
F52 0.214(19) 0.126(13) 0.36(3) 0.121(16) -0.041(18) -0.055(13)
F54 0.57(3) 0.169(12) 0.054(6) 0.055(7) 0.071(11) 0.261(19)
F53 0.323(18) 0.094(8) 0.075(7) 0.034(6) 0.024(9) 0.114(10)
F51 0.170(10) 0.054(5) 0.065(5) 0.024(4) -0.011(5) 0.040(6)
N10 0.041(5) 0.039(5) 0.035(5) 0.004(4) -0.002(4) 0.022(4)
N6 0.014(3) 0.019(3) 0.027(4) 0.003(3) -0.001(3) 0.005(3)
N7 0.031(4) 0.033(4) 0.041(5) 0.014(4) -0.001(4) 0.020(4)
N8 0.027(4) 0.032(4) 0.024(4) 0.000(3) 0.003(3) 0.022(4)
N1 0.017(4) 0.033(4) 0.024(4) -0.003(3) 0.002(3) 0.012(3)
N2 0.028(4) 0.024(4) 0.030(4) 0.002(3) 0.007(3) 0.012(4)
N3 0.025(4) 0.025(4) 0.018(4) 0.003(3) 0.006(3) 0.016(3)
N4 0.027(4) 0.029(4) 0.020(4) 0.010(3) 0.001(3) 0.013(4)
N9 0.042(5) 0.049(6) 0.034(5) 0.007(4) 0.008(4) 0.013(5)
N11 0.033(5) 0.044(5) 0.025(4) -0.006(4) -0.004(4) 0.026(4)
O1 0.017(3) 0.024(3) 0.019(3) -0.003(2) -0.004(2) 0.009(3)
O2 0.031(4) 0.050(4) 0.027(4) 0.011(3) -0.001(3) 0.024(3)
P3 0.0153(10) 0.0131(9) 0.0177(11) 0.0016(8) 0.0025(8) 0.0075(9)
P2 0.0171(11) 0.0166(10) 0.0194(11) 0.0013(8) 0.0009(8) 0.0082(9)
P1 0.0191(11) 0.0252(11) 0.0229(12) 0.0045(9) 0.0009(9) 0.0158(10)
P4 0.0253(12) 0.0207(11) 0.0233(12) 0.0062(9) 0.0004(9) 0.0120(10)

loop_
_atom_type_symbol
_atom_type_description
_atom_type_scat_dispersion_real
_atom_type_scat_dispersion_imag
_atom_type_scat_source
C C 0.0033 0.0016 'International Tables Vol C Tables 4.2.6.8 and 6.1.1.4'
H H 0.0000 0.0000 'International Tables Vol C Tables 4.2.6.8 and 6.1.1.4'
B B 0.0013 0.0007 'International Tables Vol C Tables 4.2.6.8 and 6.1.1.4'
N N 0.0061 0.0033 'International Tables Vol C Tables 4.2.6.8 and 6.1.1.4'
O O 0.0106 0.0060 'International Tables Vol C Tables 4.2.6.8 and 6.1.1.4'
F F 0.0171 0.0103 'International Tables Vol C Tables 4.2.6.8 and 6.1.1.4'
Na Na 0.0362 0.0249 'International Tables Vol C Tables 4.2.6.8 and 6.1.1.4'
P P 0.1023 0.0942 'International Tables Vol C Tables 4.2.6.8 and 6.1.1.4'
Ag Ag -0.8971 1.1015 'International Tables Vol C Tables 4.2.6.8 and 6.1.1.4'
Au Au -2.0133 8.8022 'International Tables Vol C Tables 4.2.6.8 and 6.1.1.4'

loop_
_geom_angle_atom_site_label_1
_geom_angle_atom_site_label_2
_geom_angle_atom_site_label_3
_geom_angle
_geom_angle_site_symmetry_3
N3 Ag2 N4 137.2(2) .
N3 Ag2 N9 104.4(3) .
N4 Ag2 N9 105.0(3) .
N3 Ag2 Au3 110.72(17) .
N4 Ag2 Au3 76.69(18) .
N9 Ag2 Au3 123.6(2) .
N3 Ag2 Au2 85.83(16) .
N4 Ag2 Au2 127.01(18) .
N9 Ag2 Au2 85.0(2) .
Au3 Ag2 Au2 56.246(14) .
N1 Ag1 N2 124.7(3) .
N1 Ag1 Au2 125.77(18) .
N2 Ag1 Au2 84.55(18) .
N1 Ag1 Au1 86.73(19) .
N2 Ag1 Au1 142.56(19) .
Au2 Ag1 Au1 58.858(15) .
N11 Ag4 N7 131.0(3) .
N11 Ag4 N8 109.1(3) .
N7 Ag4 N8 105.5(3) .
N11 Ag4 Au4 87.55(19) .
N7 Ag4 Au4 86.38(19) .
N8 Ag4 Au4 141.44(18) .
N11 Ag4 Au1 102.7(2) .
N7 Ag4 Au1 114.9(2) .
N8 Ag4 Au1 83.40(18) .
Au4 Ag4 Au1 58.684(15) .
N5 Ag3 N10 103.5(3) .
N5 Ag3 N6 108.9(2) .
N10 Ag3 N6 95.1(3) .
N5 Ag3 O1 141.5(2) .
N10 Ag3 O1 78.8(2) .
N6 Ag3 O1 109.2(2) .
N5 Ag3 Au4 109.33(16) .
N10 Ag3 Au4 146.8(2) .
N6 Ag3 Au4 79.31(16) .
O1 Ag3 Au4 72.44(13) .
N5 Ag3 Au3 81.76(16) .
N10 Ag3 Au3 126.2(2) .
N6 Ag3 Au3 134.52(16) .
O1 Ag3 Au3 67.44(12) .
Au4 Ag3 Au3 55.929(14) .
C500 Au1 P1 174.9(2) .
C500 Au1 Au2 47.72(19) .
P1 Au1 Au2 135.12(6) .
C500 Au1 Au4 48.3(2) .
P1 Au1 Au4 126.68(6) .
Au2 Au1 Au4 86.347(11) .
C500 Au1 Ag1 97.8(2) .
P1 Au1 Ag1 86.96(6) .
Au2 Au1 Ag1 59.309(15) .
Au4 Au1 Ag1 144.705(17) .
C500 Au1 Ag4 94.36(19) .
P1 Au1 Ag4 82.31(6) .
Au2 Au1 Ag4 141.804(18) .
Au4 Au1 Ag4 59.152(15) .
Ag1 Au1 Ag4 148.04(2) .
C500 Au3 P3 165.5(2) .
C500 Au3 Au4 49.47(19) .
P3 Au3 Au4 132.98(5) .
C500 Au3 Au2 48.07(19) .
P3 Au3 Au2 137.00(5) .
Au4 Au3 Au2 88.825(12) .
C500 Au3 Ag2 96.69(19) .
P3 Au3 Ag2 79.69(5) .
Au4 Au3 Ag2 146.158(18) .
Au2 Au3 Ag2 62.066(15) .
C500 Au3 Ag3 85.46(19) .
P3 Au3 Ag3 85.53(5) .
Au4 Au3 Ag3 60.372(15) .
Au2 Au3 Ag3 132.409(17) .
Ag2 Au3 Ag3 126.66(2) .
C500 Au4 P4 173.8(2) .
C500 Au4 Au3 52.00(19) .
P4 Au4 Au3 128.33(6) .
C500 Au4 Au1 48.3(2) .
P4 Au4 Au1 135.01(6) .
Au3 Au4 Au1 92.402(12) .
C500 Au4 Ag4 96.84(19) .
P4 Au4 Ag4 82.32(6) .
Au3 Au4 Ag4 148.75(2) .
Au1 Au4 Ag4 62.163(16) .
C500 Au4 Ag3 89.2(2) .
P4 Au4 Ag3 85.95(6) .
Au3 Au4 Ag3 63.699(15) .
Au1 Au4 Ag3 134.903(19) .
Ag4 Au4 Ag3 120.67(2) .
C500 Au2 P2 177.1(2) .
C500 Au2 Au3 51.7(2) .
P2 Au2 Au3 129.09(5) .
C500 Au2 Au1 48.9(2) .
P2 Au2 Au1 128.66(5) .
Au3 Au2 Au1 92.367(12) .
C500 Au2 Ag1 101.0(2) .
P2 Au2 Ag1 78.00(5) .
Au3 Au2 Ag1 152.379(18) .
Au1 Au2 Ag1 61.833(16) .
C500 Au2 Ag2 99.1(2) .
P2 Au2 Ag2 83.44(5) .
Au3 Au2 Ag2 61.688(15) .
Au1 Au2 Ag2 147.886(17) .
Ag1 Au2 Ag2 137.21(2) .
F11 B1 F14 110.0(8) .
F11 B1 F12 110.0(9) .
F14 B1 F12 109.3(8) .
F11 B1 F13 110.8(9) .
F14 B1 F13 109.1(9) .
F12 B1 F13 107.6(8) .
F24 B2 F21 111.4(9) .
F24 B2 F22 108.2(9) .
F21 B2 F22 109.9(9) .
F24 B2 F23 110.6(9) .
F21 B2 F23 110.0(9) .
F22 B2 F23 106.7(8) .
F33 B3 F34 109.4(10) .
F33 B3 F32 110.5(10) .
F34 B3 F32 109.2(9) .
F33 B3 F31 109.7(9) .
F34 B3 F31 109.0(10) .
F32 B3 F31 109.0(9) .
F44 B4 F41 110.3(9) .
F44 B4 F43 111.0(8) .
F41 B4 F43 108.8(8) .
F44 B4 F42 109.8(8) .
F41 B4 F42 108.3(7) .
F43 B4 F42 108.6(9) .
F54 B5 F52 115(2) .
F54 B5 F51 110(2) .
F52 B5 F51 112(2) .
F54 B5 F53 107(2) .
F52 B5 F53 110(2) .
F51 B5 F53 101.6(18) .
C325 N5 C321 117.6(7) .
C325 N5 Ag3 112.2(6) .
C321 N5 Ag3 128.9(5) .
N5 C325 C324 123.2(9) .
C323 C324 C325 119.6(8) .
C324 C323 C322 119.0(8) .
C323 C322 C321 118.8(8) .
C445 C446 C441 120.9(9) .
C446 C445 C444 119.2(9) .
C443 C444 C445 120.3(9) .
C442 C443 C444 120.9(9) .
C443 C442 C441 119.5(9) .
C442 C441 C446 119.2(8) .
C442 C441 P4 123.0(7) .
C446 C441 P4 117.7(7) .
N6 C421 C422 123.0(8) .
N6 C421 P4 114.3(6) .
C422 C421 P4 122.7(7) .
C421 C422 C423 118.4(9) .
C424 C423 C422 119.8(9) .
C423 C424 C425 118.0(9) .
N6 C425 C424 124.6(9) .
N7 C426 C427 123.0(8) .
N7 C426 P4 113.6(6) .
C427 C426 P4 123.4(7) .
N7 C430 C429 124.1(10) .
C428 C429 C430 118.3(10) .
C426 C427 C428 118.3(11) .
N8 C121 C122 122.2(8) .
N8 C121 P1 113.4(6) .
C122 C121 P1 124.3(7) .
C121 C122 C123 117.5(9) .
C124 C123 C122 119.7(8) .
C125 C124 C123 118.7(9) .
C136 C131 C132 120.0(8) .
C136 C131 P1 122.1(7) .
C132 C131 P1 117.8(7) .
C133 C132 C131 118.9(9) .
C132 C133 C134 121.1(9) .
C135 C134 C133 120.5(9) .
C134 C135 C136 119.2(10) .
C135 C136 C131 120.3(9) .
N1 C111 C112 122.1(9) .
N1 C111 P1 116.2(6) .
C112 C111 P1 121.7(8) .
C111 C112 C113 119.4(10) .
C114 C113 C112 118.7(9) .
C113 C114 C115 119.3(10) .
C236 C231 C232 120.0(8) .
C236 C231 P2 118.1(6) .
C232 C231 P2 121.8(7) .
C233 C232 C231 118.3(9) .
C232 C233 C234 121.4(9) .
C235 C234 C233 119.5(9) .
C236 C235 C234 120.9(9) .
C235 C236 C231 120.0(8) .
N2 C221 C222 122.3(8) .
N2 C221 P2 113.9(6) .
C222 C221 P2 123.8(6) .
C223 C222 C221 119.8(8) .
C222 C223 C224 118.2(10) .
C225 C224 C223 119.4(10) .
N2 C225 C224 122.7(9) .
N3 C211 C212 123.6(7) .
N3 C211 P2 114.7(6) .
C212 C211 P2 121.6(6) .
C213 C212 C211 118.3(8) .
C214 C213 C212 118.9(8) .
C215 C214 C213 119.3(8) .
N3 C215 C214 123.3(8) .
C336 C331 C332 119.1(7) .
C336 C331 P3 119.6(6) .
C332 C331 P3 121.3(6) .
C331 C332 C333 119.4(9) .
C334 C333 C332 120.2(9) .
C335 C334 C333 120.6(8) .
C334 C335 C336 120.3(9) .
C331 C336 C335 120.4(8) .
N4 C311 C312 122.6(8) .
N4 C311 P3 112.6(6) .
C312 C311 P3 124.6(7) .
C313 C312 C311 118.3(8) .
C312 C313 C314 119.8(9) .
N4 C315 C314 122.6(10) .
N10 C510 C511 177.3(12) .
N5 C321 C322 121.7(7) .
N5 C321 P3 114.3(5) .
C322 C321 P3 123.9(6) .
N11 C512 C513 178.9(11) .
N8 C125 C124 123.8(9) .
N1 C115 C114 123.2(10) .
O1 C501 C500 120.3(7) .
O1 C501 C502 115.3(7) .
C500 C501 C502 124.1(7) .
C503 C502 C507 117.4(8) .
C503 C502 C501 123.5(7) .
C507 C502 C501 119.1(7) .
C504 C503 C502 122.1(8) .
C503 C504 C505 119.4(8) .
C506 C505 C504 120.3(9) .
O2 C507 C506 118.4(8) .
O2 C507 C502 121.8(8) .
C506 C507 C502 119.8(8) .
C501 C500 Au2 114.2(5) .
C501 C500 Au4 111.8(5) .
Au2 C500 Au4 132.3(4) .
C501 C500 Au1 121.5(5) .
Au2 C500 Au1 83.4(3) .
Au4 C500 Au1 83.4(3) .
C501 C500 Au3 102.1(5) .
Au2 C500 Au3 80.2(2) .
Au4 C500 Au3 78.5(3) .
Au1 C500 Au3 136.4(4) .
C313 C314 C315 118.8(10) .
C505 C506 C507 120.9(9) .
N9 C508 C509 178.2(14) .
C429 C428 C427 119.2(11) .
N12 C516 C517 164(7) .
N12 C516 C517 93(5) 2_556
C517 C516 C517 92(6) 2_556
C516 C517 C516 88(6) 2_556
C510 N10 Ag3 153.4(8) .
C425 N6 C421 116.1(8) .
C425 N6 Ag3 117.5(6) .
C421 N6 Ag3 126.4(5) .
C430 N7 C426 117.0(8) .
C430 N7 Ag4 118.0(7) .
C426 N7 Ag4 124.8(6) .
C125 N8 C121 118.1(7) .
C125 N8 Ag4 115.1(6) .
C121 N8 Ag4 126.9(5) .
C111 N1 C115 117.2(8) .
C111 N1 Ag1 130.4(6) .
C115 N1 Ag1 112.4(6) .
C225 N2 C221 117.6(8) .
C225 N2 Ag1 122.0(6) .
C221 N2 Ag1 120.3(6) .
C211 N3 C215 116.5(7) .
C211 N3 Ag2 127.7(5) .
C215 N3 Ag2 115.8(5) .
C315 N4 C311 117.7(8) .
C315 N4 Ag2 117.5(6) .
C311 N4 Ag2 124.2(5) .
C508 N9 Ag2 158.4(10) .
C512 N11 Ag4 163.8(7) .
C501 O1 Ag3 128.2(5) .
N13 C514 C515 141.4(18) .
C331 P3 C321 107.5(3) .
C331 P3 C311 105.1(4) .
C321 P3 C311 105.0(4) .
C331 P3 Au3 121.2(3) .
C321 P3 Au3 111.6(2) .
C311 P3 Au3 105.1(3) .
C231 P2 C221 104.7(4) .
C231 P2 C211 107.4(4) .
C221 P2 C211 106.6(4) .
C231 P2 Au2 110.8(3) .
C221 P2 Au2 109.5(3) .
C211 P2 Au2 117.1(3) .
C131 P1 C121 103.4(4) .
C131 P1 C111 103.8(4) .
C121 P1 C111 107.3(4) .
C131 P1 Au1 113.0(3) .
C121 P1 Au1 112.2(3) .
C111 P1 Au1 116.0(3) .
C441 P4 C426 106.4(4) .
C441 P4 C421 106.0(4) .
C426 P4 C421 104.8(4) .
C441 P4 Au4 117.1(3) .
C426 P4 Au4 113.4(3) .
C421 P4 Au4 108.2(3) .

loop_
_geom_bond_atom_site_label_1
_geom_bond_atom_site_label_2
_geom_bond_distance
_geom_bond_site_symmetry_2
Ag2 N3 2.292(7) .
Ag2 N4 2.293(7) .
Ag2 N9 2.304(9) .
Ag2 Au3 2.9549(7) .
Ag2 Au2 2.9653(7) .
Ag1 N1 2.251(7) .
Ag1 N2 2.267(7) .
Ag1 Au2 2.8418(7) .
Ag1 Au1 2.9134(7) .
Ag4 N11 2.257(8) .
Ag4 N7 2.289(8) .
Ag4 N8 2.322(7) .
Ag4 Au4 2.8670(7) .
Ag4 Au1 2.9529(7) .
Ag3 N5 2.328(7) .
Ag3 N10 2.414(8) .
Ag3 N6 2.429(7) .
Ag3 O1 2.449(6) .
Ag3 Au4 2.9005(7) .
Ag3 Au3 2.9914(7) .
Au1 C500 2.144(8) .
Au1 P1 2.295(2) .
Au1 Au2 2.8285(4) .
Au1 Au4 2.8529(4) .
Au3 C500 2.222(7) .
Au3 P3 2.2646(19) .
Au3 Au4 2.7640(4) .
Au3 Au2 2.7906(4) .
Au4 C500 2.144(8) .
Au4 P4 2.273(2) .
Au2 C500 2.107(7) .
Au2 P2 2.277(2) .
B1 F11 1.375(12) .
B1 F14 1.396(12) .
B1 F12 1.399(13) .
B1 F13 1.406(13) .
B2 F24 1.365(13) .
B2 F21 1.380(13) .
B2 F22 1.390(12) .
B2 F23 1.415(13) .
B3 F33 1.360(14) .
B3 F34 1.389(14) .
B3 F32 1.390(12) .
B3 F31 1.397(13) .
B4 F44 1.368(12) .
B4 F41 1.387(12) .
B4 F43 1.391(12) .
B4 F42 1.409(11) .
B5 F54 1.34(3) .
B5 F52 1.36(4) .
B5 F51 1.39(2) .
B5 F53 1.48(2) .
N5 C325 1.330(11) .
N5 C321 1.381(9) .
C325 C324 1.392(13) .
C324 C323 1.370(13) .
C323 C322 1.395(12) .
C322 C321 1.400(11) .
C446 C445 1.369(12) .
C446 C441 1.406(11) .
C445 C444 1.390(14) .
C444 C443 1.385(14) .
C443 C442 1.368(13) .
C442 C441 1.395(13) .
C441 P4 1.811(8) .
C421 N6 1.353(11) .
C421 C422 1.383(12) .
C421 P4 1.824(9) .
C422 C423 1.393(14) .
C423 C424 1.351(14) .
C424 C425 1.386(12) .
C425 N6 1.339(11) .
C426 N7 1.363(11) .
C426 C427 1.378(13) .
C426 P4 1.821(9) .
C430 N7 1.331(11) .
C430 C429 1.391(16) .
C429 C428 1.371(17) .
C427 C428 1.406(15) .
C121 N8 1.362(11) .
C121 C122 1.401(12) .
C121 P1 1.828(9) .
C122 C123 1.412(12) .
C123 C124 1.380(14) .
C124 C125 1.372(12) .
C131 C136 1.395(13) .
C131 C132 1.400(12) .
C131 P1 1.828(9) .
C132 C133 1.376(13) .
C133 C134 1.392(14) .
C134 C135 1.376(15) .
C135 C136 1.395(14) .
C111 N1 1.335(12) .
C111 C112 1.376(12) .
C111 P1 1.843(9) .
C112 C113 1.395(14) .
C113 C114 1.346(15) .
C114 C115 1.368(14) .
C231 C236 1.400(12) .
C231 C232 1.412(12) .
C231 P2 1.810(9) .
C232 C233 1.385(13) .
C233 C234 1.393(15) .
C234 C235 1.380(14) .
C235 C236 1.372(12) .
C221 N2 1.351(10) .
C221 C222 1.394(12) .
C221 P2 1.822(8) .
C222 C223 1.374(13) .
C223 C224 1.391(14) .
C224 C225 1.386(14) .
C225 N2 1.350(12) .
C211 N3 1.355(10) .
C211 C212 1.388(11) .
C211 P2 1.833(8) .
C212 C213 1.386(11) .
C213 C214 1.386(12) .
C214 C215 1.374(12) .
C215 N3 1.356(10) .
C331 C336 1.379(11) .
C331 C332 1.404(11) .
C331 P3 1.799(8) .
C332 C333 1.410(12) .
C333 C334 1.365(14) .
C334 C335 1.364(13) .
C335 C336 1.400(12) .
C311 N4 1.369(11) .
C311 C312 1.380(12) .
C311 P3 1.821(9) .
C312 C313 1.375(12) .
C313 C314 1.377(14) .
C315 N4 1.327(11) .
C315 C314 1.390(14) .
C510 N10 1.141(12) .
C510 C511 1.490(14) .
C321 P3 1.807(8) .
C512 N11 1.137(12) .
C512 C513 1.500(14) .
C125 N8 1.340(11) .
C115 N1 1.359(11) .
C501 O1 1.262(9) .
C501 C500 1.482(11) .
C501 C502 1.485(11) .
C502 C503 1.407(11) .
C502 C507 1.431(12) .
C503 C504 1.390(12) .
C504 C505 1.393(14) .
C505 C506 1.385(14) .
C507 O2 1.360(10) .
C507 C506 1.398(13) .
C509 C508 1.483(17) .
C508 N9 1.133(13) .
C515 C514 1.360(13) .
C518 O3 1.46(2) .
C516 N12 1.141(18) .
C516 C517 1.466(18) .
C516 C517 1.98(7) 2_556
C517 C516 1.98(7) 2_556
C514 N13 1.226(15) .
O4 C519 1.30(3) .
